data_7224976
loop_
_publ_author_name
'Seredyuk, Maksym'
'Znovjyak, Kateryna'
'Mu\~noz, M. Carmen'
'Galyametdinov, Yurii'
'Fritsky, Igor O.'
'Real, Jose A.'

_publ_section_title
;
 Imparting hysteretic behavior to spin transition in neutral mononuclear
 complexes
;
_journal_issue 46
_journal_name_full 'RSC Adv.'
_journal_page_first 39627
_journal_paper_doi 10.1039/C6RA05342D
_journal_volume 6
_journal_year 2016
_chemical_absolute_configuration ad
_chemical_formula_sum 'C27 H36 Fe N6 O2 S2'
_chemical_formula_weight 596.59
_chemical_name_systematic
;
 ?
;
_space_group_IT_number 4
_symmetry_cell_setting monoclinic
_symmetry_space_group_name_Hall 'P 2yb'
_symmetry_space_group_name_H-M 'P 1 21 1'
_atom_sites_solution_hydrogens geom
_atom_sites_solution_primary direct
_atom_sites_solution_secondary difmap
_audit_creation_method SHELXL-97
_audit_update_record
;
2016-02-22 deposited with the CCDC.
2016-04-12 downloaded from the CCDC.
;
_cell_angle_alpha 90.00
_cell_angle_beta 95.0330(10)
_cell_angle_gamma 90.00
_cell_formula_units_Z 4
_cell_length_a 11.7945(2)
_cell_length_b 20.7553(2)
_cell_length_c 12.0487(2)
_cell_measurement_reflns_used 15307
_cell_measurement_temperature 120(1)
_cell_measurement_theta_max 30.73
_cell_measurement_theta_min 3.04
_cell_volume 2938.13(8)
_computing_cell_refinement 'HKL DENZO'
_computing_data_collection COLLECT
_computing_data_reduction 'HKL DENZO and SCALEPACK'
_computing_structure_refinement 'SHELXL-97 (Sheldrick, 2008)'
_computing_structure_solution SHELXS-97
_diffrn_ambient_temperature 120(1)
_diffrn_measured_fraction_theta_full 0.996
_diffrn_measured_fraction_theta_max 0.908
_diffrn_measurement_device_type KappaCCD
_diffrn_radiation_monochromator graphite
_diffrn_radiation_source 'fine-focus sealed tube'
_diffrn_radiation_type MoK\a
_diffrn_radiation_wavelength 0.71069
_diffrn_reflns_av_R_equivalents 0.0317
_diffrn_reflns_av_sigmaI/netI 0.0497
_diffrn_reflns_limit_h_max 9
_diffrn_reflns_limit_h_min -16
_diffrn_reflns_limit_k_max 24
_diffrn_reflns_limit_k_min -29
_diffrn_reflns_limit_l_max 16
_diffrn_reflns_limit_l_min -16
_diffrn_reflns_number 29627
_diffrn_reflns_theta_full 25.00
_diffrn_reflns_theta_max 30.73
_diffrn_reflns_theta_min 3.04
_exptl_absorpt_coefficient_mu 0.690
_exptl_absorpt_correction_T_max 0.9469
_exptl_absorpt_correction_T_min 0.9218
_exptl_absorpt_correction_type empirical
_exptl_absorpt_process_details 'Empirical absorption correction:XABS2'
_exptl_crystal_colour black
_exptl_crystal_density_diffrn 1.349
_exptl_crystal_density_method 'not measured'
_exptl_crystal_description prismatic
_exptl_crystal_F_000 1256
_exptl_crystal_size_max 0.12
_exptl_crystal_size_mid 0.10
_exptl_crystal_size_min 0.08
_refine_diff_density_max 0.919
_refine_diff_density_min -0.579
_refine_diff_density_rms 0.060
_refine_ls_abs_structure_details 'Flack H D (1983), Acta Cryst. A39, 876-881'
_refine_ls_abs_structure_Flack 0.251(9)
_refine_ls_extinction_method none
_refine_ls_goodness_of_fit_ref 0.982
_refine_ls_hydrogen_treatment mixed
_refine_ls_matrix_type full
_refine_ls_number_parameters 685
_refine_ls_number_reflns 15307
_refine_ls_number_restraints 1
_refine_ls_restrained_S_all 0.982
_refine_ls_R_factor_all 0.0466
_refine_ls_R_factor_gt 0.0396
_refine_ls_shift/su_max 0.030
_refine_ls_shift/su_mean 0.002
_refine_ls_structure_factor_coef Fsqd
_refine_ls_weighting_details 'calc w=1/[\s^2^(Fo^2^)+(0.0460P)^2^+2.4640P] where P=(Fo^2^+2Fc^2^)/3'
_refine_ls_weighting_scheme calc
_refine_ls_wR_factor_gt 0.0910
_refine_ls_wR_factor_ref 0.0979
_reflns_number_gt 13891
_reflns_number_total 15307
_reflns_threshold_expression >2sigma(I)
_cod_data_source_file c6ra05342d2.cif
_cod_data_source_block shelxl
_cod_original_sg_symbol_H-M P21
_cod_database_code 7224976

loop_
_symmetry_equiv_pos_as_xyz
'x, y, z'
'-x, y+1/2, -z'

loop_
_atom_site_label
_atom_site_type_symbol
_atom_site_fract_x
_atom_site_fract_y
_atom_site_fract_z
_atom_site_U_iso_or_equiv
_atom_site_adp_type
_atom_site_occupancy
_atom_site_symmetry_multiplicity
_atom_site_calc_flag
_atom_site_refinement_flags
Fe1 Fe 0.33678(3) 0.613109(17) 0.67764(3) 0.02157(8) Uani 1 1 d .
Fe2 Fe 0.35777(3) 0.821342(16) 0.17593(3) 0.01901(7) Uani 1 1 d .
S1 S 0.00182(6) 0.63025(3) 0.43771(6) 0.02862(14) Uani 1 1 d .
S2 S 0.59550(6) 0.57954(3) 0.99278(6) 0.02776(14) Uani 1 1 d .
S3 S 0.02985(6) 0.83950(4) -0.07576(6) 0.03262(16) Uani 1 1 d .
S4 S 0.63975(6) 0.83234(4) 0.47850(7) 0.03742(17) Uani 1 1 d .
O1 O -0.0092(2) 0.55821(13) 0.8827(2) 0.0518(7) Uani 1 1 d .
O2 O 0.62259(17) 0.64486(10) 0.38942(17) 0.0321(4) Uani 1 1 d .
O3 O 0.65521(18) 0.76123(10) -0.08806(18) 0.0336(5) Uani 1 1 d .
O4 O 0.05221(16) 0.91455(9) 0.39866(16) 0.0278(4) Uani 1 1 d .
N1 N 0.2496(2) 0.54085(12) 0.7452(2) 0.0299(5) Uani 1 1 d .
N2 N 0.24113(19) 0.66391(11) 0.76615(17) 0.0238(4) Uani 1 1 d .
N3 N 0.41830(18) 0.68692(10) 0.62926(18) 0.0217(4) Uani 1 1 d .
N4 N 0.43323(18) 0.56875(11) 0.56733(19) 0.0239(4) Uani 1 1 d .
N5 N 0.21398(17) 0.61710(11) 0.55841(16) 0.0231(4) Uani 1 1 d .
N6 N 0.45223(19) 0.60276(11) 0.80005(19) 0.0275(5) Uani 1 1 d .
N7 N 0.46534(18) 0.85420(10) 0.06664(17) 0.0217(4) Uani 1 1 d .
N8 N 0.41625(18) 0.73980(10) 0.12918(18) 0.0222(4) Uani 1 1 d .
N9 N 0.24945(18) 0.78156(10) 0.26616(17) 0.0204(4) Uani 1 1 d .
N10 N 0.29745(17) 0.90230(10) 0.24336(17) 0.0202(4) Uani 1 1 d .
N11 N 0.23567(17) 0.82963(10) 0.05758(16) 0.0218(4) Uani 1 1 d .
N12 N 0.47695(17) 0.82156(11) 0.29663(17) 0.0236(4) Uani 1 1 d .
C1 C 0.2665(3) 0.47741(16) 0.7510(3) 0.0399(7) Uani 1 1 d .
H1 H 0.3284 0.4598 0.7189 0.048 Uiso 1 1 calc R
C2 C 0.1942(4) 0.43658(17) 0.8038(3) 0.0496(10) Uani 1 1 d .
H2 H 0.2104 0.3928 0.8085 0.060 Uiso 1 1 calc R
C3 C 0.0982(3) 0.46028(19) 0.8493(3) 0.0474(9) Uani 1 1 d .
H3 H 0.0486 0.4329 0.8823 0.057 Uiso 1 1 calc R
C4 C 0.0791(3) 0.52556(17) 0.8441(3) 0.0411(8) Uani 1 1 d .
C5 C 0.1586(3) 0.56471(15) 0.7934(2) 0.0312(6) Uani 1 1 d .
C6 C -0.0948(3) 0.52608(19) 0.9433(3) 0.0457(8) Uani 1 1 d .
H6A H -0.1092 0.4835 0.9122 0.055 Uiso 1 1 calc R
H6B H -0.1653 0.5503 0.9339 0.055 Uiso 1 1 calc R
C7 C -0.0585(3) 0.52017(17) 1.0635(3) 0.0405(7) Uani 1 1 d .
H7A H -0.0296 0.5612 1.0921 0.049 Uiso 1 1 calc R
H7B H 0.0022 0.4887 1.0746 0.049 Uiso 1 1 calc R
C8 C -0.1603(2) 0.49907(14) 1.1272(2) 0.0298(6) Uani 1 1 d .
H8A H -0.2169 0.5330 1.1240 0.036 Uiso 1 1 calc R
H8B H -0.1951 0.4609 1.0926 0.036 Uiso 1 1 calc R
C9 C -0.1204(3) 0.48489(16) 1.2468(3) 0.0404(7) Uani 1 1 d .
H9A H -0.1840 0.4716 1.2859 0.049 Uiso 1 1 calc R
H9B H -0.0870 0.5229 1.2811 0.049 Uiso 1 1 calc R
H9C H -0.0648 0.4510 1.2497 0.049 Uiso 1 1 calc R
C10 C 0.1576(2) 0.63367(15) 0.8037(2) 0.0289(6) Uani 1 1 d .
H10 H 0.0996 0.6552 0.8359 0.035 Uiso 1 1 calc R
C11 C 0.2547(2) 0.73293(13) 0.7961(2) 0.0268(5) Uani 1 1 d .
H11A H 0.3043 0.7361 0.8645 0.032 Uiso 1 1 calc R
H11B H 0.1810 0.7499 0.8112 0.032 Uiso 1 1 calc R
C12 C 0.3030(2) 0.77542(13) 0.7084(2) 0.0238(5) Uani 1 1 d .
C13 C 0.2231(2) 0.78110(14) 0.6018(2) 0.0316(6) Uani 1 1 d .
H13A H 0.2574 0.8081 0.5494 0.038 Uiso 1 1 calc R
H13B H 0.1522 0.7996 0.6191 0.038 Uiso 1 1 calc R
H13C H 0.2096 0.7391 0.5700 0.038 Uiso 1 1 calc R
C14 C 0.3201(3) 0.84242(14) 0.7611(2) 0.0323(6) Uani 1 1 d .
H14A H 0.3507 0.8711 0.7088 0.039 Uiso 1 1 calc R
H14B H 0.3720 0.8394 0.8269 0.039 Uiso 1 1 calc R
H14C H 0.2483 0.8587 0.7806 0.039 Uiso 1 1 calc R
C15 C 0.4202(2) 0.75053(13) 0.6829(2) 0.0258(5) Uani 1 1 d .
H15A H 0.4537 0.7813 0.6347 0.031 Uiso 1 1 calc R
H15B H 0.4689 0.7483 0.7520 0.031 Uiso 1 1 calc R
C16 C 0.4880(2) 0.67736(13) 0.5544(2) 0.0240(5) Uani 1 1 d .
H16 H 0.5304 0.7107 0.5272 0.029 Uiso 1 1 calc R
C17 C 0.4370(2) 0.50690(14) 0.5342(2) 0.0307(6) Uani 1 1 d .
H17 H 0.3927 0.4765 0.5671 0.037 Uiso 1 1 calc R
C18 C 0.5051(3) 0.48715(15) 0.4522(3) 0.0356(7) Uani 1 1 d .
H18 H 0.5066 0.4439 0.4323 0.043 Uiso 1 1 calc R
C19 C 0.5709(2) 0.53101(14) 0.3998(3) 0.0327(6) Uani 1 1 d .
H19 H 0.6163 0.5180 0.3447 0.039 Uiso 1 1 calc R
C20 C 0.5668(2) 0.59529(13) 0.4322(2) 0.0269(5) Uani 1 1 d .
C21 C 0.4966(2) 0.61218(14) 0.5155(2) 0.0245(5) Uani 1 1 d .
C22 C 0.6980(2) 0.63218(14) 0.3034(2) 0.0288(5) Uani 1 1 d .
H22A H 0.6564 0.6123 0.2394 0.035 Uiso 1 1 calc R
H22B H 0.7587 0.6033 0.3312 0.035 Uiso 1 1 calc R
C23 C 0.7464(2) 0.69580(14) 0.2713(2) 0.0302(6) Uani 1 1 d .
H23A H 0.7877 0.7151 0.3361 0.036 Uiso 1 1 calc R
H23B H 0.6846 0.7246 0.2462 0.036 Uiso 1 1 calc R
C24 C 0.8256(3) 0.68851(15) 0.1797(2) 0.0338(6) Uani 1 1 d .
H24A H 0.7839 0.6699 0.1145 0.041 Uiso 1 1 calc R
H24B H 0.8866 0.6591 0.2044 0.041 Uiso 1 1 calc R
C25 C 0.8766(3) 0.75270(18) 0.1481(3) 0.0460(8) Uani 1 1 d .
H25A H 0.9261 0.7460 0.0900 0.055 Uiso 1 1 calc R
H25B H 0.9192 0.7709 0.2120 0.055 Uiso 1 1 calc R
H25C H 0.8165 0.7817 0.1222 0.055 Uiso 1 1 calc R
C26 C 0.1257(2) 0.62154(12) 0.50919(19) 0.0217(5) Uani 1 1 d .
C27 C 0.5110(2) 0.59346(12) 0.8807(2) 0.0221(5) Uani 1 1 d .
C28 C 0.4807(2) 0.91383(13) 0.0278(2) 0.0282(6) Uani 1 1 d .
H28 H 0.4371 0.9474 0.0523 0.034 Uiso 1 1 calc R
C29 C 0.5600(3) 0.92676(14) -0.0480(3) 0.0352(7) Uani 1 1 d .
H29 H 0.5697 0.9688 -0.0721 0.042 Uiso 1 1 calc R
C30 C 0.6247(3) 0.87767(14) -0.0880(3) 0.0334(6) Uani 1 1 d .
H30 H 0.6797 0.8864 -0.1367 0.040 Uiso 1 1 calc R
C31 C 0.6053(2) 0.81498(13) -0.0535(2) 0.0262(5) Uani 1 1 d .
C32 C 0.5244(2) 0.80539(12) 0.0247(2) 0.0221(5) Uani 1 1 d .
C33 C 0.7283(3) 0.76679(14) -0.1778(3) 0.0347(7) Uani 1 1 d .
H33A H 0.7920 0.7950 -0.1564 0.042 Uiso 1 1 calc R
H33B H 0.6863 0.7844 -0.2438 0.042 Uiso 1 1 calc R
C34 C 0.7700(3) 0.69984(16) -0.2008(3) 0.0510(10) Uani 1 1 d .
H34A H 0.7071 0.6698 -0.1997 0.061 Uiso 1 1 calc R
H34B H 0.8276 0.6875 -0.1423 0.061 Uiso 1 1 calc R
C35 C 0.8206(5) 0.6954(2) -0.3145(5) 0.0865(19) Uani 1 1 d .
H35A H 0.8533 0.6528 -0.3207 0.104 Uiso 1 1 calc R
H35B H 0.7585 0.6991 -0.3726 0.104 Uiso 1 1 calc R
C36 C 0.9062(3) 0.7422(2) -0.3369(3) 0.0542(10) Uani 1 1 d .
H36A H 0.9294 0.7354 -0.4104 0.065 Uiso 1 1 calc R
H36B H 0.9708 0.7376 -0.2832 0.065 Uiso 1 1 calc R
H36C H 0.8753 0.7848 -0.3320 0.065 Uiso 1 1 calc R
C37 C 0.4958(2) 0.74210(13) 0.0634(2) 0.0233(5) Uani 1 1 d .
H37 H 0.5329 0.7052 0.0418 0.028 Uiso 1 1 calc R
C38 C 0.3958(2) 0.67715(13) 0.1814(2) 0.0267(5) Uani 1 1 d .
H38A H 0.4430 0.6743 0.2513 0.032 Uiso 1 1 calc R
H38B H 0.4191 0.6431 0.1332 0.032 Uiso 1 1 calc R
C39 C 0.2722(2) 0.66602(12) 0.2038(2) 0.0240(5) Uani 1 1 d .
C40 C 0.1922(3) 0.67038(14) 0.0978(2) 0.0343(6) Uani 1 1 d .
H40A H 0.2161 0.6405 0.0438 0.041 Uiso 1 1 calc R
H40B H 0.1939 0.7133 0.0684 0.041 Uiso 1 1 calc R
H40C H 0.1162 0.6601 0.1144 0.041 Uiso 1 1 calc R
C41 C 0.2650(3) 0.59784(13) 0.2526(3) 0.0322(6) Uani 1 1 d .
H41A H 0.3153 0.5947 0.3195 0.039 Uiso 1 1 calc R
H41B H 0.2868 0.5669 0.1993 0.039 Uiso 1 1 calc R
H41C H 0.1884 0.5894 0.2696 0.039 Uiso 1 1 calc R
C42 C 0.2389(2) 0.71264(12) 0.2936(2) 0.0245(5) Uani 1 1 d .
H42A H 0.1607 0.7041 0.3080 0.029 Uiso 1 1 calc R
H42B H 0.2863 0.7039 0.3618 0.029 Uiso 1 1 calc R
C43 C 0.17927(19) 0.82085(13) 0.30642(19) 0.0203(4) Uani 1 1 d .
H43 H 0.1161 0.8063 0.3401 0.024 Uiso 1 1 calc R
C44 C 0.3364(2) 0.96303(13) 0.2469(2) 0.0256(5) Uani 1 1 d .
H44 H 0.4031 0.9724 0.2144 0.031 Uiso 1 1 calc R
C45 C 0.2805(2) 1.01225(13) 0.2972(2) 0.0293(6) Uani 1 1 d .
H45 H 0.3095 1.0539 0.2970 0.035 Uiso 1 1 calc R
C46 C 0.1816(2) 1.00002(13) 0.3482(2) 0.0266(5) Uani 1 1 d .
H46 H 0.1421 1.0330 0.3801 0.032 Uiso 1 1 calc R
C47 C 0.1434(2) 0.93644(12) 0.3498(2) 0.0224(5) Uani 1 1 d .
C48 C 0.2037(2) 0.88892(12) 0.2967(2) 0.0205(5) Uani 1 1 d .
C49 C -0.0079(2) 0.95971(13) 0.4631(2) 0.0250(5) Uani 1 1 d .
H49A H -0.0549 0.9880 0.4143 0.030 Uiso 1 1 calc R
H49B H 0.0456 0.9859 0.5094 0.030 Uiso 1 1 calc R
C50 C -0.0812(2) 0.92047(13) 0.5350(2) 0.0255(5) Uani 1 1 d .
H50A H -0.0330 0.8939 0.5857 0.031 Uiso 1 1 calc R
H50B H -0.1304 0.8922 0.4881 0.031 Uiso 1 1 calc R
C51 C -0.1538(2) 0.96462(13) 0.6016(2) 0.0256(5) Uani 1 1 d .
H51A H -0.1064 0.9992 0.6338 0.031 Uiso 1 1 calc R
H51B H -0.2132 0.9838 0.5514 0.031 Uiso 1 1 calc R
C52 C -0.2081(2) 0.92959(14) 0.6942(2) 0.0297(6) Uani 1 1 d .
H52A H -0.2525 0.9594 0.7332 0.036 Uiso 1 1 calc R
H52B H -0.1497 0.9114 0.7452 0.036 Uiso 1 1 calc R
H52C H -0.2564 0.8958 0.6628 0.036 Uiso 1 1 calc R
C53 C 0.1500(2) 0.83456(12) 0.0036(2) 0.0222(5) Uani 1 1 d .
C54 C 0.5439(2) 0.82572(13) 0.3722(2) 0.0245(5) Uani 1 1 d .

loop_
_atom_site_aniso_label
_atom_site_aniso_U_11
_atom_site_aniso_U_22
_atom_site_aniso_U_33
_atom_site_aniso_U_23
_atom_site_aniso_U_13
_atom_site_aniso_U_12
Fe1 0.02271(16) 0.02078(18) 0.02090(17) 0.00185(13) 0.00010(12) -0.00221(14)
Fe2 0.02153(15) 0.01645(16) 0.01992(16) 0.00059(13) 0.00673(12) 0.00028(13)
S1 0.0234(3) 0.0302(4) 0.0316(3) -0.0025(3) -0.0021(2) 0.0016(2)
S2 0.0321(3) 0.0225(3) 0.0273(3) -0.0007(2) -0.0055(2) 0.0044(2)
S3 0.0255(3) 0.0364(4) 0.0355(4) 0.0053(3) 0.0002(3) -0.0012(3)
S4 0.0368(4) 0.0340(4) 0.0393(4) -0.0019(3) -0.0083(3) -0.0075(3)
O1 0.0524(14) 0.0596(16) 0.0471(14) -0.0004(12) 0.0249(11) -0.0240(12)
O2 0.0332(10) 0.0305(11) 0.0346(11) -0.0070(8) 0.0140(8) 0.0002(8)
O3 0.0394(11) 0.0225(10) 0.0429(12) 0.0020(8) 0.0259(9) 0.0028(8)
O4 0.0303(9) 0.0227(9) 0.0330(10) -0.0053(8) 0.0177(8) -0.0021(8)
N1 0.0367(13) 0.0272(12) 0.0245(11) 0.0072(9) -0.0042(9) -0.0094(10)
N2 0.0253(10) 0.0293(12) 0.0167(10) 0.0018(8) 0.0015(8) -0.0040(9)
N3 0.0228(10) 0.0208(11) 0.0217(10) -0.0008(8) 0.0032(8) -0.0002(8)
N4 0.0218(10) 0.0214(11) 0.0280(11) -0.0012(8) -0.0012(8) -0.0008(8)
N5 0.0257(9) 0.0226(10) 0.0212(10) -0.0003(9) 0.0030(7) -0.0020(9)
N6 0.0272(10) 0.0272(12) 0.0272(11) 0.0008(9) -0.0014(8) -0.0006(9)
N7 0.0243(10) 0.0186(10) 0.0235(10) 0.0007(8) 0.0086(8) 0.0002(8)
N8 0.0257(10) 0.0183(10) 0.0231(10) 0.0031(8) 0.0049(8) 0.0010(8)
N9 0.0250(10) 0.0171(10) 0.0195(10) 0.0006(8) 0.0045(8) 0.0005(8)
N10 0.0231(10) 0.0176(10) 0.0206(10) 0.0002(8) 0.0057(8) -0.0010(8)
N11 0.0264(10) 0.0175(10) 0.0224(10) 0.0014(8) 0.0074(8) -0.0003(8)
N12 0.0235(9) 0.0212(10) 0.0266(10) 0.0002(9) 0.0058(8) -0.0007(9)
C1 0.0474(18) 0.0331(17) 0.0380(17) 0.0091(13) -0.0033(14) -0.0041(14)
C2 0.073(3) 0.0283(17) 0.045(2) 0.0153(15) -0.0089(18) -0.0172(17)
C3 0.057(2) 0.048(2) 0.0368(17) 0.0095(15) 0.0037(15) -0.0216(17)
C4 0.0519(19) 0.0447(19) 0.0269(15) 0.0014(13) 0.0045(13) -0.0221(15)
C5 0.0376(15) 0.0353(16) 0.0202(13) 0.0047(11) -0.0006(10) -0.0134(12)
C6 0.0412(17) 0.058(2) 0.0391(17) 0.0036(15) 0.0115(14) -0.0146(16)
C7 0.0374(16) 0.0418(18) 0.0431(18) -0.0023(14) 0.0080(13) -0.0075(14)
C8 0.0295(13) 0.0309(15) 0.0300(14) -0.0039(11) 0.0084(11) -0.0036(11)
C9 0.0434(17) 0.0333(16) 0.0422(17) -0.0079(13) -0.0103(13) 0.0080(13)
C10 0.0287(13) 0.0394(16) 0.0192(12) -0.0006(11) 0.0055(10) -0.0059(11)
C11 0.0298(13) 0.0291(14) 0.0221(12) -0.0033(10) 0.0061(10) -0.0025(11)
C12 0.0266(12) 0.0238(13) 0.0219(12) -0.0004(9) 0.0066(10) -0.0010(10)
C13 0.0358(14) 0.0305(15) 0.0284(14) -0.0006(11) 0.0009(11) 0.0037(11)
C14 0.0398(15) 0.0270(14) 0.0316(14) -0.0062(11) 0.0113(11) -0.0002(12)
C15 0.0267(12) 0.0244(13) 0.0273(13) -0.0044(10) 0.0067(10) -0.0036(10)
C16 0.0230(11) 0.0232(13) 0.0262(13) -0.0015(10) 0.0050(9) -0.0018(9)
C17 0.0308(14) 0.0223(13) 0.0384(15) -0.0035(11) -0.0011(11) 0.0001(11)
C18 0.0339(15) 0.0254(14) 0.0474(18) -0.0094(13) 0.0030(13) 0.0037(12)
C19 0.0299(13) 0.0288(15) 0.0402(16) -0.0077(12) 0.0074(11) 0.0047(11)
C20 0.0255(12) 0.0265(14) 0.0288(13) -0.0029(10) 0.0032(10) -0.0005(10)
C21 0.0243(11) 0.0233(12) 0.0259(12) -0.0019(10) 0.0024(9) 0.0000(10)
C22 0.0284(12) 0.0308(14) 0.0282(13) -0.0055(11) 0.0086(10) 0.0029(11)
C23 0.0293(13) 0.0327(15) 0.0289(14) -0.0052(11) 0.0037(11) 0.0026(11)
C24 0.0335(14) 0.0355(16) 0.0330(15) -0.0020(12) 0.0072(11) 0.0058(12)
C25 0.0471(19) 0.0421(19) 0.051(2) 0.0023(16) 0.0176(16) -0.0047(15)
C26 0.0258(11) 0.0195(12) 0.0205(11) -0.0017(9) 0.0063(9) -0.0034(9)
C27 0.0243(11) 0.0155(11) 0.0269(12) -0.0012(9) 0.0038(9) 0.0006(9)
C28 0.0350(14) 0.0195(12) 0.0320(14) 0.0003(10) 0.0137(11) -0.0003(10)
C29 0.0480(17) 0.0182(13) 0.0427(16) 0.0034(11) 0.0232(14) -0.0011(12)
C30 0.0362(15) 0.0277(14) 0.0399(16) 0.0017(12) 0.0233(12) -0.0037(11)
C31 0.0269(11) 0.0223(13) 0.0313(13) -0.0017(10) 0.0135(10) -0.0011(10)
C32 0.0220(11) 0.0205(12) 0.0247(12) 0.0009(9) 0.0075(9) -0.0008(9)
C33 0.0369(15) 0.0239(14) 0.0473(18) -0.0022(12) 0.0263(13) -0.0011(11)
C34 0.062(2) 0.0249(15) 0.073(3) 0.0005(15) 0.045(2) 0.0005(15)
C35 0.102(4) 0.034(2) 0.138(5) -0.020(2) 0.093(4) -0.007(2)
C36 0.057(2) 0.054(2) 0.055(2) -0.0090(18) 0.0252(18) 0.0008(18)
C37 0.0262(12) 0.0186(12) 0.0264(12) -0.0002(9) 0.0095(9) 0.0020(9)
C38 0.0310(13) 0.0202(12) 0.0304(14) 0.0057(10) 0.0111(10) 0.0041(10)
C39 0.0302(13) 0.0152(11) 0.0279(13) 0.0017(9) 0.0099(10) -0.0013(9)
C40 0.0474(17) 0.0239(14) 0.0315(14) 0.0002(11) 0.0021(12) -0.0065(12)
C41 0.0451(16) 0.0192(13) 0.0345(15) 0.0042(10) 0.0158(12) 0.0002(11)
C42 0.0327(13) 0.0176(12) 0.0251(13) 0.0042(9) 0.0122(10) -0.0007(10)
C43 0.0214(10) 0.0208(11) 0.0194(10) 0.0002(9) 0.0065(8) -0.0018(10)
C44 0.0255(12) 0.0252(13) 0.0272(13) -0.0030(10) 0.0090(10) -0.0029(10)
C45 0.0385(15) 0.0196(13) 0.0314(14) -0.0026(10) 0.0129(11) -0.0056(11)
C46 0.0312(13) 0.0196(12) 0.0304(13) -0.0039(10) 0.0101(10) 0.0017(10)
C47 0.0257(12) 0.0219(12) 0.0210(11) -0.0004(9) 0.0092(9) 0.0009(9)
C48 0.0229(11) 0.0184(11) 0.0210(11) -0.0005(9) 0.0057(9) 0.0008(9)
C49 0.0284(12) 0.0232(12) 0.0247(12) -0.0037(10) 0.0100(10) 0.0042(10)
C50 0.0257(12) 0.0245(13) 0.0277(13) -0.0020(10) 0.0096(10) -0.0009(10)
C51 0.0259(12) 0.0268(13) 0.0249(12) 0.0011(10) 0.0077(9) 0.0032(10)
C52 0.0339(14) 0.0292(14) 0.0277(13) -0.0042(11) 0.0130(11) -0.0043(11)
C53 0.0265(11) 0.0177(12) 0.0237(11) 0.0016(9) 0.0098(9) 0.0014(9)
C54 0.0265(11) 0.0171(11) 0.0307(12) -0.0006(10) 0.0078(9) -0.0019(10)

loop_
_atom_type_symbol
_atom_type_description
_atom_type_scat_dispersion_real
_atom_type_scat_dispersion_imag
_atom_type_scat_source
C C 0.0033 0.0016 'International Tables Vol C Tables 4.2.6.8 and 6.1.1.4'
H H 0.0000 0.0000 'International Tables Vol C Tables 4.2.6.8 and 6.1.1.4'
N N 0.0061 0.0033 'International Tables Vol C Tables 4.2.6.8 and 6.1.1.4'
O O 0.0106 0.0060 'International Tables Vol C Tables 4.2.6.8 and 6.1.1.4'
S S 0.1246 0.1234 'International Tables Vol C Tables 4.2.6.8 and 6.1.1.4'
Fe Fe 0.3463 0.8444 'International Tables Vol C Tables 4.2.6.8 and 6.1.1.4'

loop_
_geom_angle_atom_site_label_1
_geom_angle_atom_site_label_2
_geom_angle_atom_site_label_3
_geom_angle
N2 Fe1 N1 80.84(10)
N3 Fe1 N1 173.44(10)
N1 Fe1 N4 105.00(10)
N5 Fe1 N1 87.55(9)
N6 Fe1 N1 87.67(10)
N3 Fe1 N2 93.68(9)
N2 Fe1 N4 172.09(9)
N2 Fe1 N5 87.22(9)
N6 Fe1 N2 92.63(9)
N3 Fe1 N4 80.81(9)
N3 Fe1 N5 95.83(9)
N6 Fe1 N3 88.99(10)
N5 Fe1 N4 87.70(9)
N6 Fe1 N4 92.94(9)
N6 Fe1 N5 175.18(10)
N8 Fe2 N7 81.10(9)
N9 Fe2 N7 172.63(9)
N7 Fe2 N10 104.12(8)
N11 Fe2 N7 87.67(8)
N12 Fe2 N7 91.87(9)
N8 Fe2 N9 93.46(9)
N8 Fe2 N10 173.19(9)
N8 Fe2 N11 97.14(9)
N8 Fe2 N12 88.09(10)
N9 Fe2 N10 81.72(9)
N9 Fe2 N11 88.09(9)
N9 Fe2 N12 92.91(9)
N11 Fe2 N10 87.54(9)
N12 Fe2 N10 87.36(9)
N12 Fe2 N11 174.61(10)
C4 O1 C6 121.9(3)
C20 O2 C22 119.1(2)
C31 O3 C33 118.1(2)
C47 O4 C49 117.7(2)
C1 N1 C5 117.3(3)
C1 N1 Fe1 132.3(2)
C5 N1 Fe1 110.46(19)
C10 N2 C11 117.2(2)
C10 N2 Fe1 115.5(2)
C11 N2 Fe1 127.29(17)
C16 N3 C15 117.4(2)
C16 N3 Fe1 117.11(18)
C15 N3 Fe1 124.79(16)
C17 N4 C21 117.6(2)
C17 N4 Fe1 131.1(2)
C21 N4 Fe1 111.13(17)
C26 N5 Fe1 163.5(2)
C27 N6 Fe1 171.6(2)
C28 N7 C32 118.1(2)
C28 N7 Fe2 130.49(17)
C32 N7 Fe2 111.31(16)
C37 N8 C38 116.9(2)
C37 N8 Fe2 116.60(18)
C38 N8 Fe2 124.98(16)
C43 N9 C42 117.4(2)
C43 N9 Fe2 114.82(17)
C42 N9 Fe2 127.76(16)
C44 N10 C48 118.0(2)
C44 N10 Fe2 131.46(17)
C48 N10 Fe2 110.52(16)
C53 N11 Fe2 167.03(19)
C54 N12 Fe2 174.7(2)
N1 C1 C2 122.0(3)
N1 C1 H1 119.0
C2 C1 H1 119.0
C1 C2 C3 121.1(3)
C1 C2 H2 119.4
C3 C2 H2 119.4
C4 C3 C2 117.8(3)
C4 C3 H3 121.1
C2 C3 H3 121.1
O1 C4 C3 127.2(3)
O1 C4 C5 114.7(3)
C3 C4 C5 118.2(3)
N1 C5 C4 123.5(3)
N1 C5 C10 114.4(2)
C4 C5 C10 121.5(3)
O1 C6 C7 112.0(3)
O1 C6 H6A 109.2
C7 C6 H6A 109.2
O1 C6 H6B 109.2
C7 C6 H6B 109.2
H6A C6 H6B 107.9
C6 C7 C8 109.8(3)
C6 C7 H7A 109.7
C8 C7 H7A 109.7
C6 C7 H7B 109.7
C8 C7 H7B 109.7
H7A C7 H7B 108.2
C9 C8 C7 109.9(3)
C9 C8 H8A 109.7
C7 C8 H8A 109.7
C9 C8 H8B 109.7
C7 C8 H8B 109.7
H8A C8 H8B 108.2
C8 C9 H9A 109.5
C8 C9 H9B 109.5
H9A C9 H9B 109.5
C8 C9 H9C 109.5
H9A C9 H9C 109.5
H9B C9 H9C 109.5
N2 C10 C5 116.4(3)
N2 C10 H10 121.8
C5 C10 H10 121.8
N2 C11 C12 115.4(2)
N2 C11 H11A 108.4
C12 C11 H11A 108.4
N2 C11 H11B 108.4
C12 C11 H11B 108.4
H11A C11 H11B 107.5
C11 C12 C13 112.7(2)
C11 C12 C15 110.0(2)
C13 C12 C15 110.9(2)
C11 C12 C14 106.3(2)
C13 C12 C14 109.1(2)
C15 C12 C14 107.5(2)
C12 C13 H13A 109.5
C12 C13 H13B 109.5
H13A C13 H13B 109.5
C12 C13 H13C 109.5
H13A C13 H13C 109.5
H13B C13 H13C 109.5
C12 C14 H14A 109.5
C12 C14 H14B 109.5
H14A C14 H14B 109.5
C12 C14 H14C 109.5
H14A C14 H14C 109.5
H14B C14 H14C 109.5
N3 C15 C12 114.3(2)
N3 C15 H15A 108.7
C12 C15 H15A 108.7
N3 C15 H15B 108.7
C12 C15 H15B 108.7
H15A C15 H15B 107.6
N3 C16 C21 116.1(2)
N3 C16 H16 121.9
C21 C16 H16 121.9
N4 C17 C18 121.9(3)
N4 C17 H17 119.0
C18 C17 H17 119.0
C19 C18 C17 120.8(3)
C19 C18 H18 119.6
C17 C18 H18 119.6
C18 C19 C20 117.9(3)
C18 C19 H19 121.0
C20 C19 H19 121.0
O2 C20 C19 126.5(3)
O2 C20 C21 115.0(2)
C19 C20 C21 118.5(3)
N4 C21 C20 123.2(3)
N4 C21 C16 114.7(2)
C20 C21 C16 122.1(2)
O2 C22 C23 107.2(2)
O2 C22 H22A 110.3
C23 C22 H22A 110.3
O2 C22 H22B 110.3
C23 C22 H22B 110.3
H22A C22 H22B 108.5
C22 C23 C24 111.9(2)
C22 C23 H23A 109.2
C24 C23 H23A 109.2
C22 C23 H23B 109.2
C24 C23 H23B 109.2
H23A C23 H23B 107.9
C23 C24 C25 112.2(3)
C23 C24 H24A 109.2
C25 C24 H24A 109.2
C23 C24 H24B 109.2
C25 C24 H24B 109.2
H24A C24 H24B 107.9
C24 C25 H25A 109.5
C24 C25 H25B 109.5
H25A C25 H25B 109.5
C24 C25 H25C 109.5
H25A C25 H25C 109.5
H25B C25 H25C 109.5
N5 C26 S1 178.0(2)
N6 C27 S2 178.9(3)
N7 C28 C29 121.8(2)
N7 C28 H28 119.1
C29 C28 H28 119.1
C30 C29 C28 120.7(3)
C30 C29 H29 119.7
C28 C29 H29 119.7
C29 C30 C31 118.3(2)
C29 C30 H30 120.8
C31 C30 H30 120.8
O3 C31 C30 126.6(2)
O3 C31 C32 115.4(2)
C30 C31 C32 118.0(2)
N7 C32 C31 123.0(2)
N7 C32 C37 114.7(2)
C31 C32 C37 122.3(2)
O3 C33 C34 106.8(2)
O3 C33 H33A 110.4
C34 C33 H33A 110.4
O3 C33 H33B 110.4
C34 C33 H33B 110.4
H33A C33 H33B 108.6
C33 C34 C35 112.0(3)
C33 C34 H34A 109.2
C35 C34 H34A 109.2
C33 C34 H34B 109.2
C35 C34 H34B 109.2
H34A C34 H34B 107.9
C36 C35 C34 117.2(4)
C36 C35 H35A 108.0
C34 C35 H35A 108.0
C36 C35 H35B 108.0
C34 C35 H35B 108.0
H35A C35 H35B 107.2
C35 C36 H36A 109.5
C35 C36 H36B 109.5
H36A C36 H36B 109.5
C35 C36 H36C 109.5
H36A C36 H36C 109.5
H36B C36 H36C 109.5
N8 C37 C32 116.0(2)
N8 C37 H37 122.0
C32 C37 H37 122.0
N8 C38 C39 113.9(2)
N8 C38 H38A 108.8
C39 C38 H38A 108.8
N8 C38 H38B 108.8
C39 C38 H38B 108.8
H38A C38 H38B 107.7
C40 C39 C38 112.0(2)
C40 C39 C42 112.2(2)
C38 C39 C42 109.8(2)
C40 C39 C41 109.0(2)
C38 C39 C41 107.0(2)
C42 C39 C41 106.6(2)
C39 C40 H40A 109.5
C39 C40 H40B 109.5
H40A C40 H40B 109.5
C39 C40 H40C 109.5
H40A C40 H40C 109.5
H40B C40 H40C 109.5
C39 C41 H41A 109.5
C39 C41 H41B 109.5
H41A C41 H41B 109.5
C39 C41 H41C 109.5
H41A C41 H41C 109.5
H41B C41 H41C 109.5
N9 C42 C39 115.0(2)
N9 C42 H42A 108.5
C39 C42 H42A 108.5
N9 C42 H42B 108.5
C39 C42 H42B 108.5
H42A C42 H42B 107.5
N9 C43 C48 116.6(2)
N9 C43 H43 121.7
C48 C43 H43 121.7
N10 C44 C45 122.2(2)
N10 C44 H44 118.9
C45 C44 H44 118.9
C44 C45 C46 120.6(2)
C44 C45 H45 119.7
C46 C45 H45 119.7
C45 C46 C47 117.6(2)
C45 C46 H46 121.2
C47 C46 H46 121.2
O4 C47 C46 126.5(2)
O4 C47 C48 114.7(2)
C46 C47 C48 118.8(2)
N10 C48 C47 122.6(2)
N10 C48 C43 114.5(2)
C47 C48 C43 122.4(2)
O4 C49 C50 106.9(2)
O4 C49 H49A 110.3
C50 C49 H49A 110.3
O4 C49 H49B 110.3
C50 C49 H49B 110.3
H49A C49 H49B 108.6
C49 C50 C51 110.6(2)
C49 C50 H50A 109.5
C51 C50 H50A 109.5
C49 C50 H50B 109.5
C51 C50 H50B 109.5
H50A C50 H50B 108.1
C52 C51 C50 113.0(2)
C52 C51 H51A 109.0
C50 C51 H51A 109.0
C52 C51 H51B 109.0
C50 C51 H51B 109.0
H51A C51 H51B 107.8
C51 C52 H52A 109.5
C51 C52 H52B 109.5
H52A C52 H52B 109.5
C51 C52 H52C 109.5
H52A C52 H52C 109.5
H52B C52 H52C 109.5
N11 C53 S3 178.0(2)
N12 C54 S4 179.3(3)

loop_
_geom_bond_atom_site_label_1
_geom_bond_atom_site_label_2
_geom_bond_distance
Fe1 N1 2.029(2)
Fe1 N2 1.932(2)
Fe1 N3 1.926(2)
Fe1 N4 2.043(2)
Fe1 N5 1.950(2)
Fe1 N6 1.930(2)
Fe2 N7 2.025(2)
Fe2 N8 1.930(2)
Fe2 N9 1.934(2)
Fe2 N10 2.023(2)
Fe2 N11 1.943(2)
Fe2 N12 1.932(2)
S1 C26 1.640(2)
S2 C27 1.632(3)
S3 C53 1.641(3)
S4 C54 1.638(3)
O1 C4 1.358(4)
O1 C6 1.458(4)
O2 C20 1.348(3)
O2 C22 1.448(3)
O3 C31 1.344(3)
O3 C33 1.445(3)
O4 C47 1.350(3)
O4 C49 1.442(3)
N1 C1 1.333(4)
N1 C5 1.358(4)
N2 C10 1.284(3)
N2 C11 1.483(4)
N3 C16 1.288(3)
N3 C15 1.469(3)
N4 C17 1.346(3)
N4 C21 1.357(3)
N5 C26 1.156(3)
N6 C27 1.159(3)
N7 C28 1.341(3)
N7 C32 1.352(3)
N8 C37 1.281(3)
N8 C38 1.474(3)
N9 C43 1.287(3)
N9 C42 1.476(3)
N10 C44 1.341(3)
N10 C48 1.356(3)
N11 C53 1.158(3)
N12 C54 1.155(3)
C1 C2 1.395(5)
C1 H1 0.9300
C2 C3 1.391(6)
C2 H2 0.9300
C3 C4 1.374(5)
C3 H3 0.9300
C4 C5 1.419(4)
C5 C10 1.437(4)
C6 C7 1.479(5)
C6 H6A 0.9700
C6 H6B 0.9700
C7 C8 1.544(4)
C7 H7A 0.9700
C7 H7B 0.9700
C8 C9 1.505(4)
C8 H8A 0.9700
C8 H8B 0.9700
C9 H9A 0.9600
C9 H9B 0.9600
C9 H9C 0.9600
C10 H10 0.9300
C11 C12 1.524(4)
C11 H11A 0.9700
C11 H11B 0.9700
C12 C13 1.530(4)
C12 C15 1.532(4)
C12 C14 1.534(4)
C13 H13A 0.9600
C13 H13B 0.9600
C13 H13C 0.9600
C14 H14A 0.9600
C14 H14B 0.9600
C14 H14C 0.9600
C15 H15A 0.9700
C15 H15B 0.9700
C16 C21 1.438(4)
C16 H16 0.9300
C17 C18 1.389(4)
C17 H17 0.9300
C18 C19 1.383(4)
C18 H18 0.9300
C19 C20 1.392(4)
C19 H19 0.9300
C20 C21 1.401(4)
C22 C23 1.503(4)
C22 H22A 0.9700
C22 H22B 0.9700
C23 C24 1.515(4)
C23 H23A 0.9700
C23 H23B 0.9700
C24 C25 1.524(5)
C24 H24A 0.9700
C24 H24B 0.9700
C25 H25A 0.9600
C25 H25B 0.9600
C25 H25C 0.9600
C28 C29 1.389(4)
C28 H28 0.9300
C29 C30 1.385(4)
C29 H29 0.9300
C30 C31 1.391(4)
C30 H30 0.9300
C31 C32 1.413(3)
C32 C37 1.444(3)
C33 C34 1.508(4)
C33 H33A 0.9700
C33 H33B 0.9700
C34 C35 1.545(5)
C34 H34A 0.9700
C34 H34B 0.9700
C35 C36 1.443(5)
C35 H35A 0.9700
C35 H35B 0.9700
C36 H36A 0.9600
C36 H36B 0.9600
C36 H36C 0.9600
C37 H37 0.9300
C38 C39 1.523(4)
C38 H38A 0.9700
C38 H38B 0.9700
C39 C40 1.522(4)
C39 C42 1.528(3)
C39 C41 1.538(4)
C40 H40A 0.9600
C40 H40B 0.9600
C40 H40C 0.9600
C41 H41A 0.9600
C41 H41B 0.9600
C41 H41C 0.9600
C42 H42A 0.9700
C42 H42B 0.9700
C43 C48 1.449(4)
C43 H43 0.9300
C44 C45 1.384(4)
C44 H44 0.9300
C45 C46 1.389(4)
C45 H45 0.9300
C46 C47 1.395(4)
C46 H46 0.9300
C47 C48 1.403(3)
C49 C50 1.514(3)
C49 H49A 0.9700
C49 H49B 0.9700
C50 C51 1.529(3)
C50 H50A 0.9700
C50 H50B 0.9700
C51 C52 1.520(4)
C51 H51A 0.9700
C51 H51B 0.9700
C52 H52A 0.9600
C52 H52B 0.9600
C52 H52C 0.9600
